data_2222460
loop_
_publ_author_name
'Jie, Sun'
'Shao, Shuai'

_publ_section_title
;
 <i>N</i>-(4-Chlorophenyl)-1,8-naphthalimide
;
_journal_coeditor_code SU2116
_journal_issue 7
_journal_name_full 'Acta Crystallographica Section E'
_journal_page_first o1552
_journal_paper_doi 10.1107/S1600536809020777
_journal_volume 65
_journal_year 2009
_chemical_formula_iupac 'C18 H10 Cl N O2'
_chemical_formula_moiety 'C18 H10 Cl N O2'
_chemical_formula_sum 'C18 H10 Cl N O2'
_chemical_formula_weight 307.72
_chemical_melting_point 505
_chemical_name_common N-(4-chlorophenyl)-1,8-naphthalimide
_chemical_name_systematic
;
<i>N</i>-(4-Chlorophenyl)-1,8-naphthalimide
;
_space_group_IT_number 14
_symmetry_cell_setting monoclinic
_symmetry_space_group_name_Hall '-P 2yn'
_symmetry_space_group_name_H-M 'P 1 21/n 1'
_atom_sites_solution_hydrogens geom
_atom_sites_solution_primary direct
_atom_sites_solution_secondary difmap
_audit_creation_method SHELXL-97
_cell_angle_alpha 90.00
_cell_angle_beta 103.53(3)
_cell_angle_gamma 90.00
_cell_formula_units_Z 4
_cell_length_a 8.6800(17)
_cell_length_b 17.553(4)
_cell_length_c 9.4600(19)
_cell_measurement_reflns_used 25
_cell_measurement_temperature 293(2)
_cell_measurement_theta_max 13
_cell_measurement_theta_min 9
_cell_volume 1401.3(5)
_computing_cell_refinement 'CAD-4 EXPRESS (Enraf--Nonius, 1989)'
_computing_data_collection 'CAD-4 EXPRESS (Enraf--Nonius, 1989)'
_computing_data_reduction 'XCAD4 (Harms & Wocadlo, 1995)'
_computing_molecular_graphics 'PLATON (Spek, 2009)'
_computing_publication_material 'SHELXL97 (Sheldrick, 2008)'
_computing_structure_refinement 'SHELXL97 (Sheldrick, 2008)'
_computing_structure_solution 'SHELXS97 (Sheldrick, 2008)'
_diffrn_ambient_temperature 293(2)
_diffrn_measured_fraction_theta_full 0.998
_diffrn_measured_fraction_theta_max 0.998
_diffrn_measurement_device_type 'Enraf--Nonius CAD-4'
_diffrn_measurement_method \w/2\q
_diffrn_radiation_monochromator graphite
_diffrn_radiation_source 'fine-focus sealed tube'
_diffrn_radiation_type MoK\a
_diffrn_radiation_wavelength 0.71073
_diffrn_reflns_av_R_equivalents 0.0482
_diffrn_reflns_av_sigmaI/netI 0.0341
_diffrn_reflns_limit_h_max 10
_diffrn_reflns_limit_h_min 0
_diffrn_reflns_limit_k_max 21
_diffrn_reflns_limit_k_min 0
_diffrn_reflns_limit_l_max 11
_diffrn_reflns_limit_l_min -11
_diffrn_reflns_number 2719
_diffrn_reflns_theta_full 25.30
_diffrn_reflns_theta_max 25.30
_diffrn_reflns_theta_min 2.32
_diffrn_standards_decay_% 1
_diffrn_standards_interval_count 200
_diffrn_standards_interval_time 120
_diffrn_standards_number 3
_exptl_absorpt_coefficient_mu 0.279
_exptl_absorpt_correction_T_max 0.9464
_exptl_absorpt_correction_T_min 0.9211
_exptl_absorpt_correction_type psi-scan
_exptl_absorpt_process_details '(North <i>et al.</i>,  1968)'
_exptl_crystal_colour green
_exptl_crystal_density_diffrn 1.459
_exptl_crystal_density_method 'not measured'
_exptl_crystal_description block
_exptl_crystal_F_000 632
_exptl_crystal_size_max 0.30
_exptl_crystal_size_mid 0.20
_exptl_crystal_size_min 0.20
_refine_diff_density_max 0.296
_refine_diff_density_min -0.232
_refine_ls_extinction_method none
_refine_ls_goodness_of_fit_ref 1.001
_refine_ls_hydrogen_treatment constr
_refine_ls_matrix_type full
_refine_ls_number_parameters 199
_refine_ls_number_reflns 2549
_refine_ls_number_restraints 0
_refine_ls_restrained_S_all 1.001
_refine_ls_R_factor_all 0.0784
_refine_ls_R_factor_gt 0.0527
_refine_ls_shift/su_max 0.000
_refine_ls_shift/su_mean 0.000
_refine_ls_structure_factor_coef Fsqd
_refine_ls_weighting_details 'calc w=1/[\s^2^(Fo^2^)+(0.07P)^2^+1.5P] where P=(Fo^2^+2Fc^2^)/3'
_refine_ls_weighting_scheme calc
_refine_ls_wR_factor_gt 0.1250
_refine_ls_wR_factor_ref 0.1573
_reflns_number_gt 1843
_reflns_number_total 2549
_reflns_threshold_expression I>2\s(I)
_cod_data_source_file su2116.cif
_cod_data_source_block I
_cod_original_sg_symbol_H-M 'P 21/n'
_cod_database_code 2222460
_cod_database_fobs_code 2222460

loop_
_symmetry_equiv_pos_as_xyz
x,y,z
1/2-x,1/2+y,1/2-z
-x,-y,-z
1/2+x,1/2-y,1/2+z

loop_
_atom_site_type_symbol
_atom_site_label
_atom_site_fract_x
_atom_site_fract_y
_atom_site_fract_z
_atom_site_U_iso_or_equiv
_atom_site_adp_type
_atom_site_calc_flag
_atom_site_refinement_flags
_atom_site_occupancy
_atom_site_disorder_assembly
_atom_site_disorder_group
Cl Cl 0.48706(11) 0.18516(6) 0.29044(9) 0.0612(3) Uani d . 1 . .
N N 0.6288(3) 0.39484(14) -0.1550(2) 0.0381(6) Uani d . 1 . .
O O1 0.7353(3) 0.48058(14) 0.0210(2) 0.0637(7) Uani d . 1 . .
C C1 0.8795(5) 0.5908(2) -0.4218(4) 0.0606(10) Uani d . 1 . .
H H1A 0.9182 0.6195 -0.4886 0.073 Uiso calc R 1 . .
O O2 0.5248(3) 0.30743(13) -0.3284(2) 0.0555(6) Uani d . 1 . .
C C2 0.9122(5) 0.6132(2) -0.2792(4) 0.0705(11) Uani d . 1 . .
H H2A 0.9710 0.6572 -0.2507 0.085 Uiso calc R 1 . .
C C3 0.8580(4) 0.57040(19) -0.1762(4) 0.0570(9) Uani d . 1 . .
H H3A 0.8824 0.5856 -0.0794 0.068 Uiso calc R 1 . .
C C4 0.7693(4) 0.50637(17) -0.2166(3) 0.0413(7) Uani d . 1 . .
C C5 0.7317(4) 0.48249(17) -0.3649(3) 0.0385(7) Uani d . 1 . .
C C6 0.7888(4) 0.52546(18) -0.4695(3) 0.0459(8) Uani d . 1 . .
C C7 0.6412(3) 0.41605(17) -0.4090(3) 0.0373(7) Uani d . 1 . .
C C8 0.6044(4) 0.3947(2) -0.5531(3) 0.0498(8) Uani d . 1 . .
H H8A 0.5435 0.3514 -0.5818 0.060 Uiso calc R 1 . .
C C9 0.6577(4) 0.4375(2) -0.6567(3) 0.0585(10) Uani d . 1 . .
H H9A 0.6311 0.4227 -0.7538 0.070 Uiso calc R 1 . .
C C10 0.7487(4) 0.5009(2) -0.6164(4) 0.0541(9) Uani d . 1 . .
H H10A 0.7849 0.5284 -0.6863 0.065 Uiso calc R 1 . .
C C11 0.7125(4) 0.46182(17) -0.1071(3) 0.0421(7) Uani d . 1 . .
C C12 0.5915(4) 0.34481(17) -0.0448(3) 0.0376(7) Uani d . 1 . .
C C13 0.5918(4) 0.36798(18) -0.2992(3) 0.0393(7) Uani d . 1 . .
C C14 0.7103(4) 0.30126(18) 0.0375(3) 0.0442(8) Uani d . 1 . .
H H14A 0.8121 0.3040 0.0222 0.053 Uiso calc R 1 . .
C C15 0.6788(4) 0.25313(19) 0.1435(3) 0.0464(8) Uani d . 1 . .
H H15A 0.7592 0.2243 0.2014 0.056 Uiso calc R 1 . .
C C16 0.5257(4) 0.24902(17) 0.1611(3) 0.0406(7) Uani d . 1 . .
C C17 0.4056(4) 0.29174(19) 0.0787(3) 0.0477(8) Uani d . 1 . .
H H17A 0.3029 0.2875 0.0915 0.057 Uiso calc R 1 . .
C C18 0.4389(4) 0.34117(19) -0.0239(3) 0.0445(7) Uani d . 1 . .
H H18A 0.3595 0.3718 -0.0785 0.053 Uiso calc R 1 . .

loop_
_atom_site_aniso_label
_atom_site_aniso_U_11
_atom_site_aniso_U_22
_atom_site_aniso_U_33
_atom_site_aniso_U_12
_atom_site_aniso_U_13
_atom_site_aniso_U_23
Cl 0.0701(6) 0.0711(6) 0.0452(5) -0.0106(5) 0.0189(4) 0.0156(4)
N 0.0516(15) 0.0418(14) 0.0203(11) -0.0043(12) 0.0073(10) 0.0008(10)
O1 0.103(2) 0.0626(16) 0.0255(11) -0.0126(14) 0.0140(12) -0.0104(11)
C1 0.074(2) 0.057(2) 0.055(2) -0.0123(19) 0.0224(19) 0.0097(17)
O2 0.0732(16) 0.0572(15) 0.0352(12) -0.0234(13) 0.0107(11) -0.0085(11)
C2 0.089(3) 0.055(2) 0.067(3) -0.022(2) 0.017(2) -0.001(2)
C3 0.075(2) 0.047(2) 0.0460(19) -0.0097(18) 0.0081(17) -0.0038(16)
C4 0.0537(19) 0.0380(17) 0.0310(15) -0.0019(14) 0.0074(13) 0.0002(12)
C5 0.0443(16) 0.0425(17) 0.0282(14) 0.0057(13) 0.0073(12) 0.0060(12)
C6 0.0541(19) 0.0453(18) 0.0392(17) 0.0081(15) 0.0128(14) 0.0128(14)
C7 0.0448(16) 0.0425(17) 0.0244(14) 0.0038(13) 0.0079(12) 0.0004(12)
C8 0.066(2) 0.057(2) 0.0255(15) -0.0026(17) 0.0088(14) -0.0026(14)
C9 0.077(3) 0.078(3) 0.0226(15) 0.002(2) 0.0153(15) -0.0007(16)
C10 0.066(2) 0.061(2) 0.0386(17) 0.0044(18) 0.0202(16) 0.0125(16)
C11 0.0581(19) 0.0406(17) 0.0260(14) -0.0014(14) 0.0065(13) -0.0029(12)
C12 0.0516(18) 0.0420(16) 0.0199(13) -0.0037(14) 0.0099(12) -0.0026(11)
C13 0.0484(17) 0.0465(18) 0.0219(13) -0.0011(15) 0.0057(12) -0.0026(12)
C14 0.0404(16) 0.059(2) 0.0346(16) 0.0050(15) 0.0117(13) 0.0071(14)
C15 0.0506(19) 0.056(2) 0.0323(15) 0.0046(15) 0.0080(14) 0.0054(14)
C16 0.0516(18) 0.0461(17) 0.0243(14) -0.0066(14) 0.0094(13) -0.0001(12)
C17 0.0428(17) 0.064(2) 0.0399(17) -0.0018(16) 0.0164(14) -0.0010(15)
C18 0.0435(17) 0.0544(19) 0.0346(16) 0.0051(14) 0.0070(13) 0.0025(14)

loop_
_atom_type_symbol
_atom_type_description
_atom_type_scat_dispersion_real
_atom_type_scat_dispersion_imag
_atom_type_scat_source
C C 0.0033 0.0016 'International Tables Vol C Tables 4.2.6.8 and 6.1.1.4'
H H 0.0000 0.0000 'International Tables Vol C Tables 4.2.6.8 and 6.1.1.4'
N N 0.0061 0.0033 'International Tables Vol C Tables 4.2.6.8 and 6.1.1.4'
O O 0.0106 0.0060 'International Tables Vol C Tables 4.2.6.8 and 6.1.1.4'
Cl Cl 0.1484 0.1585 'International Tables Vol C Tables 4.2.6.8 and 6.1.1.4'

loop_
_geom_angle_atom_site_label_1
_geom_angle_atom_site_label_2
_geom_angle_atom_site_label_3
_geom_angle_site_symmetry_1
_geom_angle_site_symmetry_3
_geom_angle
_geom_angle_publ_flag
C11 N C13 . . 125.3(2) ?
C11 N C12 . . 117.4(2) ?
C13 N C12 . . 117.0(2) ?
C2 C1 C6 . . 121.5(3) ?
C2 C1 H1A . . 119.2 ?
C6 C1 H1A . . 119.2 ?
C1 C2 C3 . . 120.4(4) ?
C1 C2 H2A . . 119.8 ?
C3 C2 H2A . . 119.8 ?
C4 C3 C2 . . 120.5(3) ?
C4 C3 H3A . . 119.7 ?
C2 C3 H3A . . 119.7 ?
C3 C4 C5 . . 120.1(3) ?
C3 C4 C11 . . 120.0(3) ?
C5 C4 C11 . . 119.9(3) ?
C7 C5 C6 . . 119.5(3) ?
C7 C5 C4 . . 121.1(3) ?
C6 C5 C4 . . 119.4(3) ?
C1 C6 C10 . . 123.6(3) ?
C1 C6 C5 . . 118.0(3) ?
C10 C6 C5 . . 118.4(3) ?
C8 C7 C5 . . 120.0(3) ?
C8 C7 C13 . . 120.2(3) ?
C5 C7 C13 . . 119.8(2) ?
C7 C8 C9 . . 120.7(3) ?
C7 C8 H8A . . 119.7 ?
C9 C8 H8A . . 119.7 ?
C10 C9 C8 . . 120.5(3) ?
C10 C9 H9A . . 119.8 ?
C8 C9 H9A . . 119.8 ?
C9 C10 C6 . . 120.9(3) ?
C9 C10 H10A . . 119.5 ?
C6 C10 H10A . . 119.5 ?
O1 C11 N . . 119.8(3) ?
O1 C11 C4 . . 123.3(3) ?
N C11 C4 . . 116.9(2) ?
C14 C12 C18 . . 120.7(3) ?
C14 C12 N . . 118.6(3) ?
C18 C12 N . . 120.7(3) ?
O2 C13 N . . 120.2(3) ?
O2 C13 C7 . . 122.9(3) ?
N C13 C7 . . 116.9(3) ?
C12 C14 C15 . . 120.1(3) ?
C12 C14 H14A . . 120.0 ?
C15 C14 H14A . . 120.0 ?
C16 C15 C14 . . 118.5(3) ?
C16 C15 H15A . . 120.7 ?
C14 C15 H15A . . 120.7 ?
C17 C16 C15 . . 121.9(3) ?
C17 C16 Cl . . 120.3(2) ?
C15 C16 Cl . . 117.8(2) ?
C16 C17 C18 . . 119.1(3) ?
C16 C17 H17A . . 120.4 ?
C18 C17 H17A . . 120.4 ?
C17 C18 C12 . . 119.6(3) ?
C17 C18 H18A . . 120.2 ?
C12 C18 H18A . . 120.2 ?

loop_
_geom_bond_atom_site_label_1
_geom_bond_atom_site_label_2
_geom_bond_site_symmetry_2
_geom_bond_distance
_geom_bond_publ_flag
Cl C16 . 1.749(3) ?
N C11 . 1.401(4) ?
N C13 . 1.408(3) ?
N C12 . 1.457(3) ?
O1 C11 . 1.226(3) ?
C1 C2 . 1.370(5) ?
C1 C6 . 1.404(5) ?
C1 H1A . 0.9300 ?
O2 C13 . 1.212(3) ?
C2 C3 . 1.396(5) ?
C2 H2A . 0.9300 ?
C3 C4 . 1.365(4) ?
C3 H3A . 0.9300 ?
C4 C5 . 1.427(4) ?
C4 C11 . 1.472(4) ?
C5 C7 . 1.414(4) ?
C5 C6 . 1.423(4) ?
C6 C10 . 1.418(5) ?
C7 C8 . 1.377(4) ?
C7 C13 . 1.477(4) ?
C8 C9 . 1.396(5) ?
C8 H8A . 0.9300 ?
C9 C10 . 1.367(5) ?
C9 H9A . 0.9300 ?
C10 H10A . 0.9300 ?
C12 C14 . 1.370(4) ?
C12 C18 . 1.386(4) ?
C14 C15 . 1.386(4) ?
C14 H14A . 0.9300 ?
C15 C16 . 1.379(4) ?
C15 H15A . 0.9300 ?
C16 C17 . 1.370(4) ?
C17 C18 . 1.382(4) ?
C17 H17A . 0.9300 ?
C18 H18A . 0.9300 ?

loop_
_geom_hbond_atom_site_label_D
_geom_hbond_atom_site_label_H
_geom_hbond_atom_site_label_A
_geom_hbond_site_symmetry_A
_geom_hbond_distance_DH
_geom_hbond_distance_HA
_geom_hbond_distance_DA
_geom_hbond_angle_DHA
C15 H15A O2 4_555 0.9300 2.4500 3.138(4) 131.00

loop_
_geom_torsion_atom_site_label_1
_geom_torsion_atom_site_label_2
_geom_torsion_atom_site_label_3
_geom_torsion_atom_site_label_4
_geom_torsion_site_symmetry_1
_geom_torsion_site_symmetry_2
_geom_torsion_site_symmetry_3
_geom_torsion_site_symmetry_4
_geom_torsion
_geom_torsion_publ_flag
C6 C1 C2 C3 . . . . 1.1(6) ?
C1 C2 C3 C4 . . . . -1.1(6) ?
C2 C3 C4 C5 . . . . 0.2(5) ?
C2 C3 C4 C11 . . . . -179.9(4) ?
C3 C4 C5 C7 . . . . 179.5(3) ?
C11 C4 C5 C7 . . . . -0.4(4) ?
C3 C4 C5 C6 . . . . 0.7(5) ?
C11 C4 C5 C6 . . . . -179.3(3) ?
C2 C1 C6 C10 . . . . 178.5(4) ?
C2 C1 C6 C5 . . . . -0.3(5) ?
C7 C5 C6 C1 . . . . -179.5(3) ?
C4 C5 C6 C1 . . . . -0.6(5) ?
C7 C5 C6 C10 . . . . 1.7(4) ?
C4 C5 C6 C10 . . . . -179.5(3) ?
C6 C5 C7 C8 . . . . -2.1(4) ?
C4 C5 C7 C8 . . . . 179.1(3) ?
C6 C5 C7 C13 . . . . 175.4(3) ?
C4 C5 C7 C13 . . . . -3.4(4) ?
C5 C7 C8 C9 . . . . 1.0(5) ?
C13 C7 C8 C9 . . . . -176.5(3) ?
C7 C8 C9 C10 . . . . 0.6(5) ?
C8 C9 C10 C6 . . . . -1.1(5) ?
C1 C6 C10 C9 . . . . -178.9(3) ?
C5 C6 C10 C9 . . . . -0.1(5) ?
C13 N C11 O1 . . . . 178.5(3) ?
C12 N C11 O1 . . . . -8.4(4) ?
C13 N C11 C4 . . . . -1.6(4) ?
C12 N C11 C4 . . . . 171.5(3) ?
C3 C4 C11 O1 . . . . 2.9(5) ?
C5 C4 C11 O1 . . . . -177.2(3) ?
C3 C4 C11 N . . . . -177.0(3) ?
C5 C4 C11 N . . . . 2.9(4) ?
C11 N C12 C14 . . . . -75.1(4) ?
C13 N C12 C14 . . . . 98.6(3) ?
C11 N C12 C18 . . . . 105.1(3) ?
C13 N C12 C18 . . . . -81.2(4) ?
C11 N C13 O2 . . . . 176.7(3) ?
C12 N C13 O2 . . . . 3.6(4) ?
C11 N C13 C7 . . . . -2.1(4) ?
C12 N C13 C7 . . . . -175.3(3) ?
C8 C7 C13 O2 . . . . 3.4(5) ?
C5 C7 C13 O2 . . . . -174.2(3) ?
C8 C7 C13 N . . . . -177.8(3) ?
C5 C7 C13 N . . . . 4.6(4) ?
C18 C12 C14 C15 . . . . -0.3(5) ?
N C12 C14 C15 . . . . 179.9(3) ?
C12 C14 C15 C16 . . . . 1.5(5) ?
C14 C15 C16 C17 . . . . -0.9(5) ?
C14 C15 C16 Cl . . . . 177.5(2) ?
C15 C16 C17 C18 . . . . -0.9(5) ?
Cl C16 C17 C18 . . . . -179.3(2) ?
C16 C17 C18 C12 . . . . 2.1(5) ?
C14 C12 C18 C17 . . . . -1.5(5) ?
N C12 C18 C17 . . . . 178.2(3) ?

loop_
_cod_related_entry_id
_cod_related_entry_database
_cod_related_entry_code
1 ChemSpider 646428
